data_7002297
loop_
_publ_author_name
'Sengupta, Oindrila'
'Mukherjee, Partha Sarathi'

_publ_section_title
;
 Three-component assembly of a metal--inorganic 3D Co(ii) polymer
 containing bridging hydrazine
;
_journal_issue 37
_journal_name_full 'Dalton Transactions'
_journal_page_first 7599
_journal_page_last 7601
_journal_paper_doi 10.1039/b907204g
_journal_year 2009
_chemical_formula_sum 'Co3 H8 N22'
_chemical_formula_weight 493.07
_space_group_IT_number 14
_symmetry_space_group_name_Hall '-P 2yn'
_symmetry_space_group_name_H-M 'P 1 21/n 1'
_atom_sites_solution_hydrogens geom
_atom_sites_solution_primary direct
_atom_sites_solution_secondary difmap
_audit_creation_method SHELXL-97
_cell_angle_alpha 90.00
_cell_angle_beta 98.4390(10)
_cell_angle_gamma 90.00
_cell_formula_units_Z 2
_cell_length_a 9.8472(8)
_cell_length_b 7.1125(6)
_cell_length_c 10.5241(8)
_cell_measurement_temperature 293(2)
_cell_volume 729.11(10)
_computing_structure_refinement 'SHELXL-97 (Sheldrick, 2008)'
_diffrn_ambient_temperature 293(2)
_diffrn_measured_fraction_theta_full 0.964
_diffrn_measured_fraction_theta_max 0.964
_diffrn_radiation_monochromator graphite
_diffrn_radiation_source 'fine-focus sealed tube'
_diffrn_radiation_type MoK\a
_diffrn_radiation_wavelength 0.71073
_diffrn_reflns_av_R_equivalents 0.0194
_diffrn_reflns_av_sigmaI/netI 0.0190
_diffrn_reflns_limit_h_max 12
_diffrn_reflns_limit_h_min -12
_diffrn_reflns_limit_k_max 9
_diffrn_reflns_limit_k_min -9
_diffrn_reflns_limit_l_max 12
_diffrn_reflns_limit_l_min -13
_diffrn_reflns_number 6077
_diffrn_reflns_theta_full 28.34
_diffrn_reflns_theta_max 28.34
_diffrn_reflns_theta_min 2.65
_exptl_absorpt_coefficient_mu 3.420
_exptl_absorpt_correction_T_max 0.5337
_exptl_absorpt_correction_T_min 0.4075
_exptl_absorpt_correction_type none
_exptl_crystal_density_diffrn 2.246
_exptl_crystal_density_method 'not measured'
_exptl_crystal_F_000 486
_exptl_crystal_size_max 0.32
_exptl_crystal_size_mid 0.24
_exptl_crystal_size_min 0.21
_refine_diff_density_max 0.380
_refine_diff_density_min -0.263
_refine_diff_density_rms 0.070
_refine_ls_extinction_method none
_refine_ls_goodness_of_fit_ref 1.099
_refine_ls_hydrogen_treatment mixed
_refine_ls_matrix_type full
_refine_ls_number_parameters 131
_refine_ls_number_reflns 1746
_refine_ls_number_restraints 0
_refine_ls_restrained_S_all 1.099
_refine_ls_R_factor_all 0.0215
_refine_ls_R_factor_gt 0.0195
_refine_ls_shift/su_max 0.001
_refine_ls_shift/su_mean 0.000
_refine_ls_structure_factor_coef Fsqd
_refine_ls_weighting_details 'calc w=1/[\s^2^(Fo^2^)+(0.0275P)^2^+0.0393P] where P=(Fo^2^+2Fc^2^)/3'
_refine_ls_weighting_scheme calc
_refine_ls_wR_factor_gt 0.0470
_refine_ls_wR_factor_ref 0.0479
_reflns_number_gt 1639
_reflns_number_total 1746
_reflns_threshold_expression >2\s(I)
_cod_data_source_file b907204g.txt
_cod_data_source_block Comp_1
_cod_original_formula_sum 'H8 Co3 N22'
_cod_database_code 7002297

loop_
_symmetry_equiv_pos_as_xyz
'x, y, z'
'-x+1/2, y+1/2, -z+1/2'
'-x, -y, -z'
'x-1/2, -y-1/2, z-1/2'

loop_
_atom_site_label
_atom_site_type_symbol
_atom_site_fract_x
_atom_site_fract_y
_atom_site_fract_z
_atom_site_U_iso_or_equiv
_atom_site_adp_type
_atom_site_occupancy
_atom_site_symmetry_multiplicity
_atom_site_calc_flag
_atom_site_refinement_flags
_atom_site_disorder_assembly
_atom_site_disorder_group
Co1 Co 0.623864(19) 0.04874(3) 0.921009(19) 0.01491(7) Uani 1 1 d . . .
Co2 Co 1.0000 0.0000 1.0000 0.01482(8) Uani 1 2 d S . .
N1 N 0.44717(13) 0.17568(18) 0.97797(13) 0.0226(3) Uani 1 1 d . . .
N2 N 0.38541(13) 0.31141(18) 0.93371(13) 0.0212(3) Uani 1 1 d . . .
N3 N 0.32664(18) 0.4407(2) 0.89105(18) 0.0412(4) Uani 1 1 d . . .
N4 N 0.74746(13) 0.15503(19) 1.08862(12) 0.0188(3) Uani 1 1 d . . .
H4A H 0.7042(19) 0.248(3) 1.1165(17) 0.025(5) Uiso 1 1 d . . .
H4B H 0.7647(19) 0.060(3) 1.1496(19) 0.024(5) Uiso 1 1 d . . .
N5 N 0.88023(13) 0.22394(19) 1.06329(13) 0.0192(3) Uani 1 1 d . . .
H5A H 0.920(2) 0.291(3) 1.1285(19) 0.029(5) Uiso 1 1 d . . .
H5B H 0.8640(19) 0.305(3) 1.0018(18) 0.024(5) Uiso 1 1 d . . .
N6 N 0.81233(13) -0.08451(19) 0.88168(12) 0.0214(3) Uani 1 1 d . . .
N7 N 0.81899(12) -0.14163(17) 0.77613(12) 0.0178(3) Uani 1 1 d . . .
N9 N 0.51624(15) -0.03965(19) 0.74067(14) 0.0271(3) Uani 1 1 d . . .
N10 N 0.48328(13) -0.18892(18) 0.69867(12) 0.0196(3) Uani 1 1 d . . .
N11 N 0.44646(15) -0.3352(2) 0.65578(13) 0.0280(3) Uani 1 1 d . . .
N8 N 0.82528(14) -0.1938(2) 0.67344(13) 0.0277(3) Uani 1 1 d . . .

loop_
_atom_site_aniso_label
_atom_site_aniso_U_11
_atom_site_aniso_U_22
_atom_site_aniso_U_33
_atom_site_aniso_U_23
_atom_site_aniso_U_13
_atom_site_aniso_U_12
Co1 0.01246(12) 0.01657(11) 0.01596(12) 0.00050(7) 0.00298(8) -0.00013(7)
Co2 0.01252(15) 0.01623(15) 0.01518(15) -0.00103(10) 0.00032(11) 0.00082(10)
N1 0.0182(6) 0.0183(6) 0.0331(7) 0.0073(5) 0.0100(6) 0.0038(5)
N2 0.0208(6) 0.0182(6) 0.0249(7) -0.0007(5) 0.0044(5) -0.0008(5)
N3 0.0445(10) 0.0263(8) 0.0515(11) 0.0089(7) 0.0024(8) 0.0122(7)
N4 0.0172(6) 0.0208(6) 0.0189(6) -0.0012(5) 0.0045(5) 0.0024(5)
N5 0.0153(6) 0.0185(6) 0.0225(7) -0.0031(5) -0.0011(5) -0.0006(5)
N6 0.0137(6) 0.0302(7) 0.0199(7) -0.0075(5) 0.0013(5) 0.0022(5)
N7 0.0114(6) 0.0208(6) 0.0206(6) -0.0039(5) -0.0005(5) 0.0031(5)
N9 0.0281(8) 0.0234(7) 0.0268(8) -0.0015(5) -0.0061(6) -0.0012(6)
N10 0.0167(6) 0.0258(7) 0.0163(6) 0.0000(5) 0.0026(5) 0.0020(5)
N11 0.0307(8) 0.0257(7) 0.0286(8) -0.0068(6) 0.0081(6) -0.0043(6)
N8 0.0287(8) 0.0322(8) 0.0220(7) -0.0078(6) 0.0027(6) 0.0072(6)

loop_
_atom_type_symbol
_atom_type_description
_atom_type_scat_dispersion_real
_atom_type_scat_dispersion_imag
_atom_type_scat_source
N N 0.0061 0.0033 'International Tables Vol C Tables 4.2.6.8 and 6.1.1.4'
H H 0.0000 0.0000 'International Tables Vol C Tables 4.2.6.8 and 6.1.1.4'
Co Co 0.3494 0.9721 'International Tables Vol C Tables 4.2.6.8 and 6.1.1.4'

loop_
_geom_angle_atom_site_label_1
_geom_angle_atom_site_label_2
_geom_angle_atom_site_label_3
_geom_angle
_geom_angle_site_symmetry_1
_geom_angle_site_symmetry_3
_geom_angle_publ_flag
N1 Co1 N1 80.34(5) 3_657 . ?
N1 Co1 N9 93.89(6) 3_657 . ?
N1 Co1 N9 93.21(6) . . ?
N1 Co1 N4 92.46(5) 3_657 . ?
N1 Co1 N4 90.44(5) . . ?
N9 Co1 N4 173.13(5) . . ?
N1 Co1 N8 171.65(5) 3_657 2_656 ?
N1 Co1 N8 91.38(5) . 2_656 ?
N9 Co1 N8 87.66(5) . 2_656 ?
N4 Co1 N8 86.43(5) . 2_656 ?
N1 Co1 N6 97.02(5) 3_657 . ?
N1 Co1 N6 174.62(5) . . ?
N9 Co1 N6 91.64(5) . . ?
N4 Co1 N6 84.98(5) . . ?
N8 Co1 N6 91.13(5) 2_656 . ?
N11 Co2 N11 180.0 2_656 4_656 ?
N11 Co2 N5 92.27(5) 2_656 . ?
N11 Co2 N5 87.73(5) 4_656 . ?
N11 Co2 N5 87.73(5) 2_656 3_757 ?
N11 Co2 N5 92.27(5) 4_656 3_757 ?
N5 Co2 N5 180.000(1) . 3_757 ?
N11 Co2 N6 90.18(5) 2_656 3_757 ?
N11 Co2 N6 89.82(5) 4_656 3_757 ?
N5 Co2 N6 94.44(5) . 3_757 ?
N5 Co2 N6 85.56(5) 3_757 3_757 ?
N11 Co2 N6 89.82(5) 2_656 . ?
N11 Co2 N6 90.18(5) 4_656 . ?
N5 Co2 N6 85.56(5) . . ?
N5 Co2 N6 94.44(5) 3_757 . ?
N6 Co2 N6 180.0 3_757 . ?
N2 N1 Co1 128.55(11) . 3_657 ?
N2 N1 Co1 128.54(11) . . ?
Co1 N1 Co1 99.66(5) 3_657 . ?
N3 N2 N1 179.74(19) . . ?
N5 N4 Co1 112.77(9) . . ?
N5 N4 H4A 107.9(13) . . ?
Co1 N4 H4A 107.7(12) . . ?
N5 N4 H4B 107.0(12) . . ?
Co1 N4 H4B 109.8(12) . . ?
H4A N4 H4B 111.7(16) . . ?
N4 N5 Co2 110.85(9) . . ?
N4 N5 H5A 110.1(12) . . ?
Co2 N5 H5A 116.6(12) . . ?
N4 N5 H5B 106.8(12) . . ?
Co2 N5 H5B 108.3(12) . . ?
H5A N5 H5B 103.5(18) . . ?
N7 N6 Co2 118.21(10) . . ?
N7 N6 Co1 119.33(10) . . ?
Co2 N6 Co1 116.81(6) . . ?
N8 N7 N6 178.87(16) . . ?
N10 N9 Co1 132.46(12) . . ?
N11 N10 N9 177.92(16) . . ?
N10 N11 Co2 133.17(12) . 2_646 ?
N7 N8 Co1 138.28(12) . 2_646 ?

loop_
_geom_bond_atom_site_label_1
_geom_bond_atom_site_label_2
_geom_bond_distance
_geom_bond_site_symmetry_2
_geom_bond_publ_flag
Co1 N1 2.0942(13) 3_657 ?
Co1 N1 2.1232(13) . ?
Co1 N9 2.1284(14) . ?
Co1 N4 2.1293(13) . ?
Co1 N8 2.1768(14) 2_656 ?
Co1 N6 2.1770(12) . ?
Co2 N11 2.1432(14) 2_656 ?
Co2 N11 2.1432(14) 4_656 ?
Co2 N5 2.1453(13) . ?
Co2 N5 2.1453(13) 3_757 ?
Co2 N6 2.1567(13) 3_757 ?
Co2 N6 2.1567(13) . ?
N1 N2 1.1982(18) . ?
N1 Co1 2.0942(13) 3_657 ?
N2 N3 1.1426(19) . ?
N4 N5 1.4570(18) . ?
N4 H4A 0.86(2) . ?
N4 H4B 0.93(2) . ?
N5 H5A 0.88(2) . ?
N5 H5B 0.86(2) . ?
N6 N7 1.1936(17) . ?
N7 N8 1.1529(17) . ?
N9 N10 1.1772(19) . ?
N10 N11 1.1703(19) . ?
N11 Co2 2.1432(14) 2_646 ?
N8 Co1 2.1768(13) 2_646 ?

loop_
_geom_hbond_atom_site_label_D
_geom_hbond_atom_site_label_H
_geom_hbond_atom_site_label_A
_geom_hbond_distance_DH
_geom_hbond_distance_HA
_geom_hbond_distance_DA
_geom_hbond_angle_DHA
_geom_hbond_site_symmetry_A
N4 H4A N3 0.86(2) 2.24(2) 2.982(2) 145.0(16) 3_667
N4 H4B N11 0.93(2) 2.395(19) 3.0179(19) 124.3(15) 4_656
N4 H4B N3 0.93(2) 2.52(2) 3.236(2) 133.6(14) 4_666
N5 H5A N9 0.88(2) 2.26(2) 3.0963(19) 159.8(17) 4_666
N5 H5B N8 0.86(2) 2.422(19) 3.0274(19) 127.5(15) 2_656
